data_1556240
loop_
_publ_author_name
'Soheili, Arash'
'Tambar, Uttam K.'

_publ_section_title
;
 Synthesis of (+-)-amathaspiramide F and discovery of an unusual
 stereocontrolling element for the [2,3]-Stevens rearrangement.
;
_journal_issue 19
_journal_name_full 'Organic letters'
_journal_page_first 5138
_journal_page_last 5141
_journal_paper_doi 10.1021/ol4025937
_journal_volume 15
_journal_year 2013
_chemical_formula_moiety 'C17 H18 F3 N O4'
_chemical_formula_sum 'C17 H18 F3 N O4'
_chemical_formula_weight 357.32
_space_group_IT_number 14
_space_group_name_Hall '-P 2ybc'
_space_group_name_H-M_alt 'P 1 21/c 1'
_symmetry_cell_setting monoclinic
_symmetry_space_group_name_H-M 'P 1 21/c 1'
_atom_sites_solution_hydrogens geom
_atom_sites_solution_primary direct
_atom_sites_solution_secondary difmap
_audit_creation_method SHELXL-97
_cell_angle_alpha 90.00
_cell_angle_beta 104.217(2)
_cell_angle_gamma 90.00
_cell_formula_units_Z 4
_cell_length_a 9.3359(4)
_cell_length_b 10.7470(4)
_cell_length_c 17.4403(7)
_cell_measurement_reflns_used 6760
_cell_measurement_temperature 153(2)
_cell_measurement_theta_max 23.6
_cell_measurement_theta_min 2.2
_cell_volume 1696.24(12)
_computing_cell_refinement 'Apex II release 2010, Bruker AXS, Inc.'
_computing_data_collection 'Apex II release 2010, Bruker AXS, Inc.'
_computing_data_reduction 'Apex II release 2010, Bruker AXS, Inc.'
_computing_molecular_graphics 'XP SHELXTL/PC, Siemens Analytical'
_computing_publication_material 'XL SHELXTL/PC, Siemens Analytical'
_computing_structure_refinement 'XL SHELXTL/PC, Siemens Analytical'
_computing_structure_solution
;

SIR97 - Altomare A., Burla M.C., Camalli M., Cascarano G.L., Giacovazzo C., 
Guagliardi A., Moliterni A.G.G., Polidori G.,Spagna R.
;
_diffrn_ambient_temperature 153(2)
_diffrn_measured_fraction_theta_full 0.998
_diffrn_measured_fraction_theta_max 0.998
_diffrn_measurement_device_type
;
 Nonius Kappa CCD with a Bruker Apex II detector
;
_diffrn_measurement_method '\w and \f-scans'
_diffrn_radiation_monochromator graphite
_diffrn_radiation_source 'fine-focus sealed tube'
_diffrn_radiation_type MoK\a
_diffrn_radiation_wavelength 0.71073
_diffrn_reflns_av_R_equivalents 0.0517
_diffrn_reflns_av_sigmaI/netI 0.0269
_diffrn_reflns_limit_h_max 11
_diffrn_reflns_limit_h_min -11
_diffrn_reflns_limit_k_max 12
_diffrn_reflns_limit_k_min -12
_diffrn_reflns_limit_l_max 20
_diffrn_reflns_limit_l_min -20
_diffrn_reflns_number 25872
_diffrn_reflns_theta_full 25.00
_diffrn_reflns_theta_max 25.00
_diffrn_reflns_theta_min 3.07
_exptl_absorpt_coefficient_mu 0.120
_exptl_absorpt_correction_T_max 1.00
_exptl_absorpt_correction_T_min 0.875
_exptl_absorpt_correction_type multi-scan
_exptl_absorpt_process_details
;
SADABS. Apex II release 2010, Bruker AXS, Inc.
;
_exptl_crystal_colour colorless
_exptl_crystal_density_diffrn 1.399
_exptl_crystal_density_method 'not measured'
_exptl_crystal_description prisms
_exptl_crystal_F_000 744
_exptl_crystal_size_max 0.35
_exptl_crystal_size_mid 0.20
_exptl_crystal_size_min 0.12
_refine_diff_density_max 0.594
_refine_diff_density_min -0.404
_refine_diff_density_rms 0.048
_refine_ls_extinction_method none
_refine_ls_goodness_of_fit_ref 1.018
_refine_ls_hydrogen_treatment constr
_refine_ls_matrix_type full
_refine_ls_number_parameters 267
_refine_ls_number_reflns 2978
_refine_ls_number_restraints 151
_refine_ls_restrained_S_all 1.077
_refine_ls_R_factor_all 0.0790
_refine_ls_R_factor_gt 0.0567
_refine_ls_shift/su_max 0.000
_refine_ls_shift/su_mean 0.000
_refine_ls_structure_factor_coef Fsqd
_refine_ls_weighting_details 'calc w=1/[\s^2^(Fo^2^)+(0.0610P)^2^+1.8996P] where P=(Fo^2^+2Fc^2^)/3'
_refine_ls_weighting_scheme calc
_refine_ls_wR_factor_gt 0.1369
_refine_ls_wR_factor_ref 0.1583
_reflns_number_gt 2207
_reflns_number_total 2978
_reflns_threshold_expression >2sigma(I)
_cod_data_source_file ol4025937_si_008.cif
_cod_data_source_block as-5-219
_cod_depositor_comments
;
The following automatic conversions were performed:

data item '_symmetry_cell_setting' value 'Monoclinic' was changed to
'monoclinic' in accordance with the
/home/saulius/struct/COD-crude-data/automatic-downloads/DataCite-retrospective/ACS/depositions/lib/dictionaries/cif_core.dic
dictionary named 'cif_core.dic' version 2.4.2 last updated on
2011-04-26.

Automatic conversion script
Id: cif_fix_values 6909 2019-04-08 15:41:33Z antanas 
;
_cod_original_sg_symbol_H-M P21/c
_cod_database_code 1556240

loop_
_symmetry_equiv_pos_as_xyz
'x, y, z'
'-x, y+1/2, -z+1/2'
'-x, -y, -z'
'x, -y-1/2, z-1/2'

loop_
_atom_site_label
_atom_site_type_symbol
_atom_site_fract_x
_atom_site_fract_y
_atom_site_fract_z
_atom_site_U_iso_or_equiv
_atom_site_adp_type
_atom_site_occupancy
_atom_site_symmetry_multiplicity
_atom_site_calc_flag
_atom_site_refinement_flags
_atom_site_disorder_assembly
_atom_site_disorder_group
C1 C 0.4475(3) 0.3577(3) 0.66213(18) 0.0459(7) Uani 1 1 d D . .
C2 C 0.4868(3) 0.3532(4) 0.7522(2) 0.0716(12) Uani 1 1 d . . .
H2A H 0.5612 0.2877 0.7721 0.086 Uiso 1 1 calc R . .
H2B H 0.5268 0.4342 0.7748 0.086 Uiso 1 1 calc R . .
C3 C 0.3422(3) 0.3238(4) 0.7740(2) 0.0639(10) Uani 1 1 d . . .
H3A H 0.3603 0.2889 0.8281 0.077 Uiso 1 1 calc R A .
H3B H 0.2795 0.3988 0.7704 0.077 Uiso 1 1 calc R . .
C4 C 0.2720(3) 0.2283(3) 0.71249(17) 0.0473(7) Uani 1 1 d . A .
H4A H 0.3060 0.1432 0.7297 0.057 Uiso 1 1 calc R . .
H4B H 0.1629 0.2313 0.7016 0.057 Uiso 1 1 calc R . .
C5 C 0.2651(3) 0.2314(3) 0.56770(17) 0.0471(8) Uani 1 1 d . . .
C6 C 0.1446(4) 0.1315(3) 0.55451(19) 0.0601(9) Uani 1 1 d . . .
C7 C 0.5783(3) 0.3211(2) 0.62521(16) 0.0392(6) Uani 1 1 d . . .
H7 H 0.5490 0.3438 0.5679 0.047 Uiso 1 1 calc R . .
C8 C 0.6054(3) 0.1824(3) 0.6303(2) 0.0493(8) Uani 1 1 d . . .
H8 H 0.6179 0.1436 0.6804 0.059 Uiso 1 1 calc R A .
C9 C 0.6129(5) 0.1125(3) 0.5704(3) 0.0791(12) Uani 1 1 d . . .
H9A H 0.6009 0.1484 0.5194 0.095 Uiso 1 1 calc R . .
H9B H 0.6302 0.0257 0.5776 0.095 Uiso 1 1 calc R . .
C10 C 0.7189(3) 0.3932(2) 0.66274(14) 0.0336(6) Uani 1 1 d . . .
C11 C 0.7492(3) 0.5027(3) 0.62722(15) 0.0438(7) Uani 1 1 d . . .
H11 H 0.6818 0.5320 0.5807 0.053 Uiso 1 1 calc R . .
C12 C 0.8770(4) 0.5695(3) 0.65917(16) 0.0506(8) Uani 1 1 d . . .
C13 C 0.9769(3) 0.5274(3) 0.72620(16) 0.0472(7) Uani 1 1 d . . .
H13 H 1.0646 0.5731 0.7480 0.057 Uiso 1 1 calc R . .
C14 C 0.9479(3) 0.4187(3) 0.76109(16) 0.0420(7) Uani 1 1 d . . .
H14 H 1.0165 0.3889 0.8070 0.050 Uiso 1 1 calc R A .
C15 C 0.8205(3) 0.3522(3) 0.73035(16) 0.0373(6) Uani 1 1 d . . .
H15 H 0.8018 0.2776 0.7556 0.045 Uiso 1 1 calc R . .
N2 N 0.3239(2) 0.2663(2) 0.64181(13) 0.0420(6) Uani 1 1 d . A .
O1 O 0.3007(3) 0.2708(2) 0.50899(12) 0.0589(6) Uani 1 1 d . . .
O2 O 0.9085(3) 0.6789(2) 0.62701(13) 0.0816(9) Uani 1 1 d . . .
H2 H 0.8447 0.6925 0.5847 0.122 Uiso 1 1 calc R . .
O3 O 0.4341(5) 0.5713(4) 0.6931(4) 0.094(2) Uani 0.53 1 d PDU A 1
O4 O 0.3028(7) 0.4989(5) 0.5823(3) 0.0617(14) Uani 0.53 1 d PDU A 1
C16 C 0.3972(5) 0.4872(6) 0.6504(4) 0.0470(15) Uani 0.53 1 d PDU A 1
C17 C 0.2505(11) 0.6264(7) 0.5629(6) 0.072(2) Uani 0.53 1 d PDU A 1
H17A H 0.1831 0.6500 0.5955 0.107 Uiso 0.53 1 calc PR A 1
H17B H 0.1985 0.6311 0.5069 0.107 Uiso 0.53 1 calc PR A 1
H17C H 0.3351 0.6833 0.5734 0.107 Uiso 0.53 1 calc PR A 1
O3A O 0.4555(6) 0.5628(6) 0.5899(5) 0.111(2) Uani 0.47 1 d PDU A 2
O4A O 0.2434(5) 0.4985(6) 0.6025(4) 0.0595(15) Uani 0.47 1 d PDU A 2
C16A C 0.3839(7) 0.4880(7) 0.6130(4) 0.052(2) Uani 0.47 1 d PDU A 2
C17A C 0.1771(9) 0.6131(8) 0.5654(7) 0.061(2) Uani 0.47 1 d PDU A 2
H17D H 0.2217 0.6844 0.5975 0.092 Uiso 0.47 1 calc PR A 2
H17E H 0.0706 0.6118 0.5613 0.092 Uiso 0.47 1 calc PR A 2
H17F H 0.1945 0.6201 0.5124 0.092 Uiso 0.47 1 calc PR A 2
F1 F 0.1859(3) 0.03114(18) 0.59789(11) 0.0753(7) Uani 1 1 d . . .
F2 F 0.0214(2) 0.1734(2) 0.57102(14) 0.0867(8) Uani 1 1 d . . .
F3 F 0.1087(3) 0.0959(2) 0.47934(11) 0.0871(8) Uani 1 1 d . . .

loop_
_atom_site_aniso_label
_atom_site_aniso_U_11
_atom_site_aniso_U_22
_atom_site_aniso_U_33
_atom_site_aniso_U_23
_atom_site_aniso_U_13
_atom_site_aniso_U_12
C1 0.0286(14) 0.0440(17) 0.0607(18) -0.0132(14) 0.0025(12) -0.0068(12)
C2 0.0329(16) 0.120(3) 0.062(2) -0.048(2) 0.0133(14) -0.0114(18)
C3 0.0337(16) 0.096(3) 0.063(2) -0.0238(19) 0.0133(15) -0.0021(17)
C4 0.0438(16) 0.0524(18) 0.0439(16) 0.0062(13) 0.0074(13) -0.0005(14)
C5 0.0475(17) 0.0448(17) 0.0421(16) 0.0082(13) -0.0021(13) -0.0180(14)
C6 0.058(2) 0.064(2) 0.0501(19) 0.0121(16) -0.0032(15) -0.0290(18)
C7 0.0421(15) 0.0340(14) 0.0404(15) -0.0052(12) 0.0083(12) -0.0073(12)
C8 0.0523(18) 0.0341(15) 0.067(2) -0.0067(14) 0.0258(15) -0.0099(13)
C9 0.102(3) 0.048(2) 0.099(3) -0.023(2) 0.047(3) -0.014(2)
C10 0.0362(14) 0.0310(14) 0.0348(13) -0.0017(11) 0.0106(11) -0.0035(11)
C11 0.0599(19) 0.0374(15) 0.0279(13) 0.0012(11) -0.0013(12) -0.0123(13)
C12 0.073(2) 0.0448(17) 0.0313(14) -0.0011(12) 0.0072(14) -0.0266(16)
C13 0.0447(17) 0.0593(19) 0.0367(15) -0.0075(13) 0.0084(13) -0.0187(14)
C14 0.0304(14) 0.0573(18) 0.0380(14) 0.0040(13) 0.0080(11) 0.0053(13)
C15 0.0348(14) 0.0371(14) 0.0433(15) 0.0083(12) 0.0156(12) 0.0047(12)
N2 0.0383(13) 0.0436(13) 0.0395(13) 0.0055(10) 0.0005(10) -0.0109(10)
O1 0.0689(15) 0.0609(14) 0.0408(12) 0.0031(10) 0.0021(10) -0.0345(12)
O2 0.122(2) 0.0615(16) 0.0451(13) 0.0116(11) -0.0099(13) -0.0583(16)
O3 0.064(3) 0.044(3) 0.142(5) -0.042(3) -0.034(3) 0.004(2)
O4 0.068(4) 0.056(3) 0.060(3) 0.001(2) 0.012(3) 0.015(3)
C16 0.028(3) 0.046(3) 0.066(4) -0.004(3) 0.010(3) -0.005(2)
C17 0.087(6) 0.060(4) 0.066(4) 0.011(3) 0.017(5) 0.027(5)
O3A 0.048(3) 0.067(4) 0.208(7) 0.052(4) 0.015(4) -0.002(3)
O4A 0.031(3) 0.062(3) 0.088(3) 0.030(3) 0.020(2) 0.011(2)
C16A 0.022(3) 0.039(3) 0.089(5) 0.002(4) 0.004(3) -0.009(3)
C17A 0.038(4) 0.067(5) 0.079(5) 0.029(4) 0.013(4) 0.018(4)
F1 0.0972(16) 0.0591(12) 0.0600(12) 0.0163(10) 0.0011(11) -0.0378(11)
F2 0.0507(13) 0.1002(18) 0.0977(17) 0.0055(13) -0.0036(11) -0.0343(12)
F3 0.1111(18) 0.0877(15) 0.0479(11) 0.0057(10) -0.0084(11) -0.0690(14)

loop_
_atom_type_symbol
_atom_type_description
_atom_type_scat_dispersion_real
_atom_type_scat_dispersion_imag
_atom_type_scat_source
C C 0.0033 0.0016 'International Tables Vol C Tables 4.2.6.8 and 6.1.1.4'
H H 0.0000 0.0000 'International Tables Vol C Tables 4.2.6.8 and 6.1.1.4'
N N 0.0061 0.0033 'International Tables Vol C Tables 4.2.6.8 and 6.1.1.4'
O O 0.0106 0.0060 'International Tables Vol C Tables 4.2.6.8 and 6.1.1.4'
F F 0.0171 0.0103 'International Tables Vol C Tables 4.2.6.8 and 6.1.1.4'

loop_
_geom_angle_atom_site_label_1
_geom_angle_atom_site_label_2
_geom_angle_atom_site_label_3
_geom_angle
C16 C1 N2 112.9(3)
C16 C1 C2 99.3(3)
N2 C1 C2 101.6(2)
C16 C1 C7 115.9(3)
N2 C1 C7 111.9(2)
C2 C1 C7 113.7(2)
N2 C1 C16A 105.8(3)
C2 C1 C16A 121.4(3)
C7 C1 C16A 102.4(3)
C3 C2 C1 105.1(3)
C3 C2 H2A 110.7
C1 C2 H2A 110.7
C3 C2 H2B 110.7
C1 C2 H2B 110.7
H2A C2 H2B 108.8
C4 C3 C2 102.7(3)
C4 C3 H3A 111.2
C2 C3 H3A 111.2
C4 C3 H3B 111.2
C2 C3 H3B 111.2
H3A C3 H3B 109.1
N2 C4 C3 103.2(2)
N2 C4 H4A 111.1
C3 C4 H4A 111.1
N2 C4 H4B 111.1
C3 C4 H4B 111.1
H4A C4 H4B 109.1
O1 C5 N2 125.6(3)
O1 C5 C6 117.2(3)
N2 C5 C6 117.2(3)
F1 C6 F3 107.3(3)
F1 C6 F2 107.4(3)
F3 C6 F2 106.9(3)
F1 C6 C5 112.7(3)
F3 C6 C5 110.4(3)
F2 C6 C5 111.8(3)
C8 C7 C10 111.2(2)
C8 C7 C1 111.1(2)
C10 C7 C1 111.8(2)
C8 C7 H7 107.5
C10 C7 H7 107.5
C1 C7 H7 107.5
C9 C8 C7 124.3(3)
C9 C8 H8 117.9
C7 C8 H8 117.9
C8 C9 H9A 120.0
C8 C9 H9B 120.0
H9A C9 H9B 120.0
C11 C10 C15 118.4(2)
C11 C10 C7 119.1(2)
C15 C10 C7 122.5(2)
C12 C11 C10 120.5(3)
C12 C11 H11 119.7
C10 C11 H11 119.7
O2 C12 C13 117.4(3)
O2 C12 C11 122.1(3)
C13 C12 C11 120.5(3)
C14 C13 C12 119.1(3)
C14 C13 H13 120.4
C12 C13 H13 120.4
C13 C14 C15 120.9(3)
C13 C14 H14 119.5
C15 C14 H14 119.5
C14 C15 C10 120.6(2)
C14 C15 H15 119.7
C10 C15 H15 119.7
C5 N2 C4 126.0(2)
C5 N2 C1 121.9(2)
C4 N2 C1 112.0(2)
C12 O2 H2 109.5
C16 O4 C17 114.4(6)
O3 C16 O4 122.4(7)
O3 C16 C1 127.7(6)
O4 C16 C1 109.9(5)
C16A O4A C17A 116.4(6)
O3A C16A O4A 122.5(7)
O3A C16A C1 125.9(6)
O4A C16A C1 111.6(5)
O4A C17A H17D 109.5
O4A C17A H17E 109.5
H17D C17A H17E 109.5
O4A C17A H17F 109.5
H17D C17A H17F 109.5
H17E C17A H17F 109.5

loop_
_geom_bond_atom_site_label_1
_geom_bond_atom_site_label_2
_geom_bond_distance
C1 C16 1.466(7)
C1 N2 1.491(3)
C1 C2 1.524(5)
C1 C7 1.564(4)
C1 C16A 1.673(9)
C2 C3 1.522(5)
C2 H2A 0.9900
C2 H2B 0.9900
C3 C4 1.512(4)
C3 H3A 0.9900
C3 H3B 0.9900
C4 N2 1.488(4)
C4 H4A 0.9900
C4 H4B 0.9900
C5 O1 1.227(3)
C5 N2 1.328(4)
C5 C6 1.531(4)
C6 F1 1.319(4)
C6 F3 1.327(4)
C6 F2 1.330(4)
C7 C8 1.512(4)
C7 C10 1.526(4)
C7 H7 1.0000
C8 C9 1.302(5)
C8 H8 0.9500
C9 H9A 0.9500
C9 H9B 0.9500
C10 C11 1.391(4)
C10 C15 1.391(4)
C11 C12 1.386(4)
C11 H11 0.9500
C12 O2 1.366(3)
C12 C13 1.380(4)
C13 C14 1.375(4)
C13 H13 0.9500
C14 C15 1.378(4)
C14 H14 0.9500
C15 H15 0.9500
O2 H2 0.8400
O3 C16 1.168(7)
O4 C16 1.300(7)
O4 C17 1.466(7)
C17 H17A 0.9800
C17 H17B 0.9800
C17 H17C 0.9800
O3A C16A 1.177(7)
O4A C16A 1.284(7)
O4A C17A 1.457(7)
C17A H17D 0.9800
C17A H17E 0.9800
C17A H17F 0.9800

loop_
_geom_hbond_atom_site_label_D
_geom_hbond_atom_site_label_H
_geom_hbond_atom_site_label_A
_geom_hbond_distance_DH
_geom_hbond_distance_HA
_geom_hbond_distance_DA
_geom_hbond_angle_DHA
_geom_hbond_site_symmetry_A
O2 H2 O1 0.84 1.89 2.731(3) 177.8 3_666
O2 H2 F3 0.84 2.62 3.030(3) 111.7 3_666

loop_
_geom_torsion_atom_site_label_1
_geom_torsion_atom_site_label_2
_geom_torsion_atom_site_label_3
_geom_torsion_atom_site_label_4
_geom_torsion
C16 C1 C2 C3 85.0(3)
N2 C1 C2 C3 -30.9(4)
C7 C1 C2 C3 -151.3(3)
C16A C1 C2 C3 85.9(4)
C1 C2 C3 C4 40.2(4)
C2 C3 C4 N2 -32.3(4)
O1 C5 C6 F1 126.1(3)
N2 C5 C6 F1 -52.8(4)
O1 C5 C6 F3 6.1(5)
N2 C5 C6 F3 -172.8(3)
O1 C5 C6 F2 -112.7(3)
N2 C5 C6 F2 68.4(4)
C16 C1 C7 C8 -171.5(3)
N2 C1 C7 C8 -40.1(3)
C2 C1 C7 C8 74.3(3)
C16A C1 C7 C8 -153.0(3)
C16 C1 C7 C10 63.5(4)
N2 C1 C7 C10 -165.0(2)
C2 C1 C7 C10 -50.6(3)
C16A C1 C7 C10 82.1(3)
C10 C7 C8 C9 -106.9(4)
C1 C7 C8 C9 127.9(4)
C8 C7 C10 C11 141.3(3)
C1 C7 C10 C11 -93.8(3)
C8 C7 C10 C15 -37.1(4)
C1 C7 C10 C15 87.7(3)
C15 C10 C11 C12 -0.6(4)
C7 C10 C11 C12 -179.1(3)
C10 C11 C12 O2 -178.4(3)
C10 C11 C12 C13 0.8(5)
O2 C12 C13 C14 178.9(3)
C11 C12 C13 C14 -0.2(5)
C12 C13 C14 C15 -0.4(4)
C13 C14 C15 C10 0.6(4)
C11 C10 C15 C14 -0.1(4)
C7 C10 C15 C14 178.4(2)
O1 C5 N2 C4 173.8(3)
C6 C5 N2 C4 -7.5(5)
O1 C5 N2 C1 -2.1(5)
C6 C5 N2 C1 176.6(3)
C3 C4 N2 C5 -162.4(3)
C3 C4 N2 C1 13.8(3)
C16 C1 N2 C5 81.5(4)
C2 C1 N2 C5 -173.0(3)
C7 C1 N2 C5 -51.4(4)
C16A C1 N2 C5 59.3(4)
C16 C1 N2 C4 -94.8(3)
C2 C1 N2 C4 10.6(3)
C7 C1 N2 C4 132.2(3)
C16A C1 N2 C4 -117.0(3)
C17 O4 C16 O3 1.8(7)
C17 O4 C16 C1 -177.3(6)
N2 C1 C16 O3 134.7(4)
C2 C1 C16 O3 27.9(4)
C7 C1 C16 O3 -94.3(4)
C16A C1 C16 O3 -150.0(8)
N2 C1 C16 O4 -46.3(4)
C2 C1 C16 O4 -153.1(3)
C7 C1 C16 O4 84.7(4)
C16A C1 C16 O4 29.0(7)
C17A O4A C16A O3A -4.3(7)
C17A O4A C16A C1 175.6(7)
C16 C1 C16A O3A 97.0(8)
N2 C1 C16A O3A -150.8(4)
C2 C1 C16A O3A 94.6(5)
C7 C1 C16A O3A -33.4(4)
C16 C1 C16A O4A -82.9(8)
N2 C1 C16A O4A 29.2(4)
C2 C1 C16A O4A -85.4(4)
C7 C1 C16A O4A 146.6(4)
